data_7704195
loop_
_publ_author_name
'Xue, An-Qi'
'Liu, Yang-Yu'
'Li, Jia-Xin'
'Zhang, Yan'
'Meng, Yin-Shan'
'Zhu, Wen-Hua'
'Zhang, Yi-Quan'
'Sun, Hao-Ling'
'Wang, Fei'
'Qiu, Guan-Xia'
'Liang, Lu-Yu'
'Wang, Xiang'
'Gao, Song'

_publ_section_title
;
 The differential magnetic relaxation behaviours of slightly distorted
 triangular dodecahedral dysprosium analogues in a type of cyano-bridged
 3d-4f zig-zag chain compounds.
;
_journal_issue 20
_journal_name_full 'Dalton transactions (Cambridge, England : 2003)'
_journal_page_first 6867
_journal_page_last 6875
_journal_paper_doi 10.1039/d0dt00990c
_journal_volume 49
_journal_year 2020
_chemical_formula_moiety '0.5(C32 H36 Dy2 Fe2 N16 O12), 0.5(H4 O2)'
_chemical_formula_sum 'C16 H20 Dy Fe N8 O7'
_chemical_formula_weight 654.75
_chemical_name_common {[DyFe(CN)6](PNO)2(H2O)4}(H2O),15Jan23f
_space_group_crystal_system monoclinic
_space_group_IT_number 15
_space_group_name_Hall '-C 2yc'
_space_group_name_H-M_alt 'C 1 2/c 1'
_atom_sites_solution_hydrogens mixed
_atom_sites_solution_primary direct
_atom_sites_solution_secondary difmap
_audit_creation_date 2019-04-26
_audit_creation_method
;
Olex2 1.2
(compiled 2018.05.29 svn.r3508 for OlexSys, GUI svn.r5506)
;
_audit_update_record
;
2020-02-10 deposited with the CCDC.	2020-04-27 downloaded from the CCDC.
;
_cell_angle_alpha 90
_cell_angle_beta 118.219(7)
_cell_angle_gamma 90
_cell_formula_units_Z 4
_cell_length_a 17.337(5)
_cell_length_b 9.3823(19)
_cell_length_c 16.651(7)
_cell_measurement_reflns_used 2035
_cell_measurement_temperature 292(2)
_cell_measurement_theta_max 25.7673
_cell_measurement_theta_min 3.1894
_cell_volume 2386.6(13)
_computing_cell_refinement 'SAINT v8.34A (Bruker, 2013)'
_computing_data_collection 'APEX2 (Bruker, 2005)'
_computing_data_reduction 'SAINT v8.34A (Bruker, 2013)'
_computing_molecular_graphics 'Olex2 (Dolomanov et al., 2009)'
_computing_publication_material 'Olex2 (Dolomanov et al., 2009)'
_computing_structure_refinement 'ShelXL (Sheldrick, 2015)'
_computing_structure_solution 'ShelXS (Sheldrick, 2008)'
_diffrn_ambient_temperature 291.7
_diffrn_measured_fraction_theta_full 0.989
_diffrn_measured_fraction_theta_max 0.971
_diffrn_measurement_device_type 'PHOTON100 CMOS detector'
_diffrn_measurement_method 'omega scan'
_diffrn_radiation_monochromator 'TRIUMPH curved crystal monochromator'
_diffrn_radiation_type MoK\a
_diffrn_radiation_wavelength 0.71073
_diffrn_reflns_av_R_equivalents 0.0728
_diffrn_reflns_av_unetI/netI 0.0747
_diffrn_reflns_Laue_measured_fraction_full 0.989
_diffrn_reflns_Laue_measured_fraction_max 0.971
_diffrn_reflns_limit_h_max 20
_diffrn_reflns_limit_h_min -17
_diffrn_reflns_limit_k_max 11
_diffrn_reflns_limit_k_min -11
_diffrn_reflns_limit_l_max 20
_diffrn_reflns_limit_l_min -20
_diffrn_reflns_number 7168
_diffrn_reflns_point_group_measured_fraction_full 0.989
_diffrn_reflns_point_group_measured_fraction_max 0.971
_diffrn_reflns_theta_full 25.242
_diffrn_reflns_theta_max 26.365
_diffrn_reflns_theta_min 3.189
_diffrn_source 'fine-focus sealed tube'
_exptl_absorpt_coefficient_mu 3.766
_exptl_absorpt_correction_T_max 0.7454
_exptl_absorpt_correction_T_min 0.6483
_exptl_absorpt_correction_type multi-scan
_exptl_absorpt_process_details 'SADABS (Bruker, 2013)'
_exptl_crystal_colour yellow
_exptl_crystal_density_diffrn 1.822
_exptl_crystal_description block
_exptl_crystal_F_000 1280
_exptl_crystal_size_max 0.2
_exptl_crystal_size_mid 0.16
_exptl_crystal_size_min 0.13
_refine_diff_density_max 1.308
_refine_diff_density_min -1.041
_refine_diff_density_rms 0.173
_refine_ls_extinction_coef 0.00006(5)
_refine_ls_extinction_expression Fc^*^=kFc[1+0.001xFc^2^\l^3^/sin(2\q)]^-1/4^
_refine_ls_extinction_method SHELXL
_refine_ls_goodness_of_fit_ref 1.023
_refine_ls_hydrogen_treatment mixed
_refine_ls_matrix_type full
_refine_ls_number_parameters 139
_refine_ls_number_reflns 2376
_refine_ls_number_restraints 55
_refine_ls_restrained_S_all 1.013
_refine_ls_R_factor_all 0.0636
_refine_ls_R_factor_gt 0.0413
_refine_ls_shift/su_max 0.000
_refine_ls_shift/su_mean 0.000
_refine_ls_structure_factor_coef Fsqd
_refine_ls_weighting_details 'w=1/[\s^2^(Fo^2^)+(0.0121P)^2^+15.5931P] where P=(Fo^2^+2Fc^2^)/3'
_refine_ls_weighting_scheme calc
_refine_ls_wR_factor_gt 0.0643
_refine_ls_wR_factor_ref 0.0708
_reflns_Friedel_coverage 0.000
_reflns_number_gt 1919
_reflns_number_total 2376
_reflns_threshold_expression 'I > 2\s(I)'
_cod_data_source_file d0dt00990c2.cif
_cod_data_source_block a_CCDC2
_cod_depositor_comments 'Adding full bibliography for 7704193--7704195.cif.'
_cod_original_cell_volume 2386.7(12)
_cod_database_code 7704195
_shelxl_version_number 2014/6
_shelx_space_group_comment
;
The symmetry employed for this shelxl refinement is uniquely defined
by the following loop, which should always be used as a source of
symmetry information in preference to the above space-group names.
They are only intended as comments.
;
_shelx_estimated_absorpt_t_max 0.640
_shelx_estimated_absorpt_t_min 0.520
_olex2_refinement_description
;
1. Fixed Uiso
 At 1.2 times of:
  All C(H) groups
2. Restrained distances
 O2-H2A = O2-H2B
 0.96 with sigma of 0.02
 H2A-H2B
 1.52 with sigma of 0.02
 O3-H3A = O3-H3B
 0.96 with sigma of 0.02
 H3A-H3B
 1.52 with sigma of 0.02
 O4-H4B = O4-H4A
 0.96 with sigma of 0.02
 H4B-H4A
 1.52 with sigma of 0.02
3. Restrained planarity
 C4, C5, C6, C7, C8, N4, O1
 with sigma of 0.1
4. Uiso/Uaniso restraints and constraints
Uanis(C4) \\sim Ueq, Uanis(C5) \\sim Ueq, Uanis(C6) \\sim Ueq, Uanis(C7) \\sim
Ueq, Uanis(C8) \\sim Ueq, Uanis(N4) \\sim Ueq, Uanis(O1) \\sim Ueq: with sigma
of 0.01 and sigma for terminal atoms of 0.02
Uanis(C4) = Uanis(C5) = Uanis(C6) = Uanis(C7) = Uanis(C8) = Uanis(N4) =
Uanis(O1)
5. Others
 Fixed Sof: H4A(0.5)
6.a Aromatic/amide H refined with riding coordinates:
 C8(H8), C4(H4), C5(H5), C6(H6), C7(H7)
;
_olex2_submission_special_instructions 'No special instructions were received'

loop_
_space_group_symop_operation_xyz
'x, y, z'
'-x, y, -z+1/2'
'x+1/2, y+1/2, z'
'-x+1/2, y+1/2, -z+1/2'
'-x, -y, -z'
'x, -y, z-1/2'
'-x+1/2, -y+1/2, -z'
'x+1/2, -y+1/2, z-1/2'

loop_
_atom_site_label
_atom_site_type_symbol
_atom_site_fract_x
_atom_site_fract_y
_atom_site_fract_z
_atom_site_U_iso_or_equiv
_atom_site_adp_type
_atom_site_occupancy
_atom_site_site_symmetry_order
_atom_site_calc_flag
_atom_site_refinement_flags_posn
_atom_site_refinement_flags_adp
_atom_site_refinement_flags_occupancy
_atom_site_disorder_assembly
_atom_site_disorder_group
Dy1 Dy 0.0000 0.09353(4) 0.2500 0.01721(13) Uani 1 2 d S T P . .
Fe1 Fe -0.2500 -0.2500 0.0000 0.0170(3) Uani 1 2 d S T P . .
N4 N 0.0956(3) -0.0879(5) 0.1475(3) 0.0356(5) Uani 1 1 d . U . . .
O2 O 0.0471(3) 0.3037(4) 0.2011(3) 0.0320(11) Uani 1 1 d D . . . .
N1 N -0.0891(3) -0.1160(5) 0.1626(3) 0.0261(11) Uani 1 1 d . . . . .
O1 O 0.0676(3) 0.0338(4) 0.1665(3) 0.0356(5) Uani 1 1 d . U . . .
C8 C 0.1760(4) -0.1336(6) 0.2027(4) 0.0356(5) Uani 1 1 d . U . . .
H8 H 0.2116 -0.0808 0.2544 0.043 Uiso 1 1 calc R . . . .
C1 C -0.1480(4) -0.1708(5) 0.1031(4) 0.0203(13) Uani 1 1 d . . . . .
C4 C 0.0422(4) -0.1612(6) 0.0722(4) 0.0356(5) Uani 1 1 d . U . . .
H4 H -0.0141 -0.1284 0.0340 0.043 Uiso 1 1 calc R . . . .
C2 C -0.3187(4) -0.2233(6) 0.0636(4) 0.0243(14) Uani 1 1 d . . . . .
N2 N -0.3587(4) -0.2034(6) 0.1010(3) 0.0358(13) Uani 1 1 d . . . . .
C5 C 0.0717(4) -0.2859(6) 0.0522(4) 0.0356(5) Uani 1 1 d . U . . .
H5 H 0.0351 -0.3379 0.0005 0.043 Uiso 1 1 calc R . . . .
C6 C 0.1547(4) -0.3331(6) 0.1084(4) 0.0356(5) Uani 1 1 d . U . . .
H6 H 0.1749 -0.4166 0.0946 0.043 Uiso 1 1 calc R . . . .
C7 C 0.2081(5) -0.2571(6) 0.1851(4) 0.0356(5) Uani 1 1 d . U . . .
H7 H 0.2646 -0.2882 0.2242 0.043 Uiso 1 1 calc R . . . .
O3 O -0.1308(3) 0.1696(4) 0.1202(3) 0.0353(12) Uani 1 1 d D . . . .
N3 N -0.1986(4) -0.5559(5) 0.0744(4) 0.0468(16) Uani 1 1 d . . . . .
O4 O 0.0000 0.5691(7) 0.2500 0.067(2) Uani 1 2 d DS T P . .
C3 C -0.2178(4) -0.4415(6) 0.0490(4) 0.0259(14) Uani 1 1 d . . . . .
H3A H -0.152(4) 0.264(3) 0.110(4) 0.05(2) Uiso 1 1 d D . . . .
H2A H 0.078(4) 0.300(6) 0.167(4) 0.07(2) Uiso 1 1 d D . . . .
H4A H -0.046(8) 0.544(5) 0.191(5) 0.09(7) Uiso 0.5 1 d D . . . .
H2B H 0.037(4) 0.400(3) 0.208(4) 0.07(2) Uiso 1 1 d D . . . .
H3B H -0.174(3) 0.114(4) 0.073(3) 0.038(18) Uiso 1 1 d D . . . .
H4B H 0.0000 0.671(2) 0.2500 0.11(5) Uiso 1 2 d DS T P . .

loop_
_atom_site_aniso_label
_atom_site_aniso_U_11
_atom_site_aniso_U_22
_atom_site_aniso_U_33
_atom_site_aniso_U_23
_atom_site_aniso_U_13
_atom_site_aniso_U_12
Dy1 0.0202(2) 0.01220(19) 0.0203(2) 0.000 0.01044(17) 0.000
Fe1 0.0185(7) 0.0135(6) 0.0181(6) -0.0011(4) 0.0081(5) -0.0010(4)
N4 0.0405(13) 0.0310(11) 0.0366(12) -0.0057(10) 0.0194(10) 0.0046(10)
O2 0.048(3) 0.020(2) 0.045(3) 0.001(2) 0.036(3) -0.0040(19)
N1 0.026(3) 0.023(3) 0.026(3) -0.004(2) 0.009(2) -0.003(2)
O1 0.0405(13) 0.0310(11) 0.0366(12) -0.0057(10) 0.0194(10) 0.0046(10)
C8 0.0405(13) 0.0310(11) 0.0366(12) -0.0057(10) 0.0194(10) 0.0046(10)
C1 0.025(3) 0.016(3) 0.026(3) 0.001(2) 0.017(3) 0.001(2)
C4 0.0405(13) 0.0310(11) 0.0366(12) -0.0057(10) 0.0194(10) 0.0046(10)
C2 0.028(4) 0.024(3) 0.020(3) -0.004(2) 0.011(3) -0.007(3)
N2 0.036(4) 0.045(3) 0.030(3) -0.003(3) 0.018(3) -0.002(3)
C5 0.0405(13) 0.0310(11) 0.0366(12) -0.0057(10) 0.0194(10) 0.0046(10)
C6 0.0405(13) 0.0310(11) 0.0366(12) -0.0057(10) 0.0194(10) 0.0046(10)
C7 0.0405(13) 0.0310(11) 0.0366(12) -0.0057(10) 0.0194(10) 0.0046(10)
O3 0.031(3) 0.020(2) 0.036(3) 0.001(2) 0.000(2) 0.0065(19)
N3 0.063(4) 0.023(3) 0.051(4) 0.011(3) 0.025(3) 0.013(3)
O4 0.090(7) 0.023(4) 0.072(6) 0.000 0.024(6) 0.000
C3 0.030(4) 0.019(3) 0.028(3) -0.002(2) 0.013(3) -0.001(2)

loop_
_atom_type_symbol
_atom_type_description
_atom_type_scat_dispersion_real
_atom_type_scat_dispersion_imag
_atom_type_scat_source
C C 0.0033 0.0016 'International Tables Vol C Tables 4.2.6.8 and 6.1.1.4'
H H 0.0000 0.0000 'International Tables Vol C Tables 4.2.6.8 and 6.1.1.4'
N N 0.0061 0.0033 'International Tables Vol C Tables 4.2.6.8 and 6.1.1.4'
O O 0.0106 0.0060 'International Tables Vol C Tables 4.2.6.8 and 6.1.1.4'
Fe Fe 0.3463 0.8444 'International Tables Vol C Tables 4.2.6.8 and 6.1.1.4'
Dy Dy -0.1892 4.4098 'International Tables Vol C Tables 4.2.6.8 and 6.1.1.4'

loop_
_geom_angle_atom_site_label_1
_geom_angle_atom_site_label_2
_geom_angle_atom_site_label_3
_geom_angle
_geom_angle_site_symmetry_1
_geom_angle_site_symmetry_3
_geom_angle_publ_flag
O2 Dy1 O2 70.7(2) . 2 ?
O2 Dy1 N1 128.59(15) . 2 ?
O2 Dy1 N1 131.28(15) 2 2 ?
O2 Dy1 N1 131.28(15) . . ?
O2 Dy1 N1 128.59(15) 2 . ?
N1 Dy1 N1 76.2(2) . 2 ?
O1 Dy1 O2 139.57(14) . 2 ?
O1 Dy1 O2 68.98(14) . . ?
O1 Dy1 O2 139.57(14) 2 . ?
O1 Dy1 O2 68.98(14) 2 2 ?
O1 Dy1 N1 78.85(15) 2 . ?
O1 Dy1 N1 78.77(15) . . ?
O1 Dy1 N1 78.77(15) 2 2 ?
O1 Dy1 N1 78.84(15) . 2 ?
O1 Dy1 O1 151.4(2) . 2 ?
O1 Dy1 O3 94.80(16) . 2 ?
O1 Dy1 O3 93.67(16) 2 2 ?
O1 Dy1 O3 93.67(16) . . ?
O1 Dy1 O3 94.80(16) 2 . ?
O3 Dy1 O2 74.52(15) 2 . ?
O3 Dy1 O2 74.52(15) . 2 ?
O3 Dy1 O2 77.20(15) . . ?
O3 Dy1 O2 77.20(15) 2 2 ?
O3 Dy1 N1 69.31(14) . . ?
O3 Dy1 N1 145.53(15) 2 . ?
O3 Dy1 N1 69.31(14) 2 2 ?
O3 Dy1 N1 145.53(15) . 2 ?
O3 Dy1 O3 145.2(2) . 2 ?
C1 Fe1 C1 180.0 7_445 . ?
C1 Fe1 C2 89.7(2) . 7_445 ?
C1 Fe1 C2 90.3(2) 7_445 7_445 ?
C1 Fe1 C2 90.3(2) . . ?
C1 Fe1 C2 89.7(2) 7_445 . ?
C1 Fe1 C3 91.3(2) 7_445 7_445 ?
C1 Fe1 C3 88.7(2) 7_445 . ?
C1 Fe1 C3 88.7(2) . 7_445 ?
C1 Fe1 C3 91.3(2) . . ?
C2 Fe1 C2 180.0 . 7_445 ?
C3 Fe1 C2 91.0(2) 7_445 7_445 ?
C3 Fe1 C2 89.0(2) 7_445 . ?
C3 Fe1 C2 89.0(2) . 7_445 ?
C3 Fe1 C2 91.0(2) . . ?
C3 Fe1 C3 180.0 . 7_445 ?
O1 N4 C4 119.4(5) . . ?
C8 N4 O1 119.5(5) . . ?
C8 N4 C4 121.1(5) . . ?
Dy1 O2 H2A 123(3) . . ?
Dy1 O2 H2B 129(3) . . ?
H2A O2 H2B 108(3) . . ?
C1 N1 Dy1 154.5(4) . . ?
N4 O1 Dy1 135.0(3) . . ?
N4 C8 H8 119.2 . . ?
N4 C8 C7 121.5(6) . . ?
C7 C8 H8 119.2 . . ?
N1 C1 Fe1 176.1(5) . . ?
N4 C4 H4 120.4 . . ?
N4 C4 C5 119.2(6) . . ?
C5 C4 H4 120.4 . . ?
N2 C2 Fe1 178.0(5) . . ?
C4 C5 H5 120.0 . . ?
C6 C5 C4 120.1(6) . . ?
C6 C5 H5 120.0 . . ?
C5 C6 H6 120.1 . . ?
C5 C6 C7 119.8(6) . . ?
C7 C6 H6 120.1 . . ?
C8 C7 H7 120.9 . . ?
C6 C7 C8 118.3(6) . . ?
C6 C7 H7 120.9 . . ?
Dy1 O3 H3A 124(3) . . ?
Dy1 O3 H3B 129(3) . . ?
H3A O3 H3B 107(3) . . ?
H4A O4 H4B 104(3) . . ?
N3 C3 Fe1 176.8(6) . . ?

loop_
_geom_bond_atom_site_label_1
_geom_bond_atom_site_label_2
_geom_bond_distance
_geom_bond_site_symmetry_2
_geom_bond_publ_flag
Dy1 O2 2.417(4) 2 ?
Dy1 O2 2.417(4) . ?
Dy1 N1 2.499(5) 2 ?
Dy1 N1 2.499(5) . ?
Dy1 O1 2.271(4) 2 ?
Dy1 O1 2.271(4) . ?
Dy1 O3 2.385(4) 2 ?
Dy1 O3 2.385(4) . ?
Fe1 C1 1.938(6) . ?
Fe1 C1 1.938(6) 7_445 ?
Fe1 C2 1.949(6) . ?
Fe1 C2 1.949(6) 7_445 ?
Fe1 C3 1.943(6) . ?
Fe1 C3 1.943(6) 7_445 ?
N4 O1 1.336(6) . ?
N4 C8 1.327(8) . ?
N4 C4 1.343(7) . ?
O2 H2A 0.941(19) . ?
O2 H2B 0.940(19) . ?
N1 C1 1.154(7) . ?
C8 H8 0.9300 . ?
C8 C7 1.375(8) . ?
C4 H4 0.9300 . ?
C4 C5 1.379(8) . ?
C2 N2 1.144(7) . ?
C5 H5 0.9300 . ?
C5 C6 1.367(8) . ?
C6 H6 0.9300 . ?
C6 C7 1.371(8) . ?
C7 H7 0.9300 . ?
O3 H3A 0.946(19) . ?
O3 H3B 0.946(19) . ?
N3 C3 1.144(7) . ?
O4 H4A 0.96(2) . ?
O4 H4B 0.96(2) . ?

loop_
_geom_hbond_atom_site_label_D
_geom_hbond_atom_site_label_H
_geom_hbond_atom_site_label_A
_geom_hbond_distance_DH
_geom_hbond_distance_HA
_geom_hbond_distance_DA
_geom_hbond_angle_DHA
_geom_hbond_site_symmetry_A
O3 H3A N3 0.946(19) 1.84(2) 2.783(6) 172(5) 1_565
O2 H2A N2 0.941(19) 1.89(2) 2.834(7) 178(6) 3
O4 H4A N3 0.96(2) 2.61(7) 3.502(6) 155(14) 1_565
O2 H2B O4 0.940(19) 1.96(2) 2.856(7) 160(5) .
O3 H3B N3 0.946(19) 2.47(3) 3.365(7) 159(4) 7_445
O4 H4B N1 0.96(2) 2.524(17) 3.333(7) 142.3(3) 1_565
O4 H4B N1 0.96(2) 2.524(17) 3.333(7) 142.3(3) 2_565
